data_4066492
loop_
_publ_author_name
'Hsu, Yu-Lin'
'Liang, Lan-Chang'

_publ_section_title
;
 Alkali Metal Complexes of atert-Butylphosphine-Bridged Biphenolate Ligand
;
_journal_issue 23
_journal_name_full Organometallics
_journal_page_first 6201
_journal_paper_doi 10.1021/om100495e
_journal_volume 29
_journal_year 2010
_chemical_formula_moiety 'C72 H118 Li4 O8 P2'
_chemical_formula_sum 'C72 H118 Li4 O8 P2'
_chemical_formula_weight 1201.36
_chemical_name_systematic
;
 ?
;
_space_group_IT_number 14
_symmetry_cell_setting monoclinic
_symmetry_space_group_name_Hall '-P 2yn'
_symmetry_space_group_name_H-M 'P 1 21/n 1'
_atom_sites_solution_hydrogens geom
_atom_sites_solution_primary direct
_atom_sites_solution_secondary difmap
_audit_creation_method SHELXL-97
_cell_angle_alpha 90.00
_cell_angle_beta 92.371(3)
_cell_angle_gamma 90.00
_cell_formula_units_Z 4
_cell_length_a 12.1729(7)
_cell_length_b 16.6959(9)
_cell_length_c 40.616(2)
_cell_measurement_reflns_used 0
_cell_measurement_temperature 200(2)
_cell_measurement_theta_max 0
_cell_measurement_theta_min 0
_cell_volume 8247.6(8)
_computing_molecular_graphics 'Ortep-3 for Windows (Farrugia, 1997)'
_computing_publication_material 'WinGX publication routines (Farrugia, 1999)'
_computing_structure_refinement 'SHELXL-97 (Sheldrick, 1997)'
_computing_structure_solution 'SHELXS-86 (Sheldrick, 1986)'
_diffrn_ambient_temperature 200(2)
_diffrn_measured_fraction_theta_full 0.982
_diffrn_measured_fraction_theta_max 0.982
_diffrn_radiation_monochromator graphite
_diffrn_radiation_source 'fine-focus sealed tube'
_diffrn_radiation_type MoK\a
_diffrn_radiation_wavelength 0.71073
_diffrn_reflns_av_R_equivalents 0.0626
_diffrn_reflns_av_sigmaI/netI 0.1017
_diffrn_reflns_limit_h_max 14
_diffrn_reflns_limit_h_min -14
_diffrn_reflns_limit_k_max 19
_diffrn_reflns_limit_k_min -17
_diffrn_reflns_limit_l_max 48
_diffrn_reflns_limit_l_min -48
_diffrn_reflns_number 49690
_diffrn_reflns_theta_full 25.03
_diffrn_reflns_theta_max 25.03
_diffrn_reflns_theta_min 1.32
_exptl_absorpt_coefficient_mu 0.097
_exptl_absorpt_correction_T_max 0.9885
_exptl_absorpt_correction_T_min 0.9670
_exptl_absorpt_correction_type multi-scan
_exptl_crystal_colour colorless
_exptl_crystal_density_diffrn 0.968
_exptl_crystal_density_method 'not measured'
_exptl_crystal_description prism
_exptl_crystal_F_000 2624
_exptl_crystal_size_max 0.35
_exptl_crystal_size_mid 0.32
_exptl_crystal_size_min 0.12
_refine_diff_density_max 0.815
_refine_diff_density_min -0.675
_refine_diff_density_rms 0.057
_refine_ls_extinction_method none
_refine_ls_goodness_of_fit_ref 1.005
_refine_ls_hydrogen_treatment fixed
_refine_ls_matrix_type full
_refine_ls_number_parameters 792
_refine_ls_number_reflns 14322
_refine_ls_number_restraints 0
_refine_ls_restrained_S_all 1.005
_refine_ls_R_factor_all 0.1365
_refine_ls_R_factor_gt 0.0761
_refine_ls_shift/su_max 0.038
_refine_ls_shift/su_mean 0.002
_refine_ls_structure_factor_coef Fsqd
_refine_ls_weighting_details 'calc w=1/[\s^2^(Fo^2^)+(0.1180P)^2^+0.0000P] where P=(Fo^2^+2Fc^2^)/3'
_refine_ls_weighting_scheme calc
_refine_ls_wR_factor_gt 0.1975
_refine_ls_wR_factor_ref 0.2234
_reflns_number_gt 7834
_reflns_number_total 14322
_reflns_threshold_expression >2sigma(I)
_cod_data_source_file om100495e_si_002.cif
_cod_data_source_block a10248_Li
_cod_original_cell_volume 8247.7(8)
_cod_original_sg_symbol_H-M 'P 21/n'
_cod_database_code 4066492

loop_
_symmetry_equiv_pos_as_xyz
'x, y, z'
'-x+1/2, y+1/2, -z+1/2'
'-x, -y, -z'
'x-1/2, -y-1/2, z-1/2'

loop_
_atom_site_label
_atom_site_type_symbol
_atom_site_fract_x
_atom_site_fract_y
_atom_site_fract_z
_atom_site_U_iso_or_equiv
_atom_site_adp_type
_atom_site_occupancy
_atom_site_symmetry_multiplicity
_atom_site_calc_flag
_atom_site_refinement_flags
_atom_site_disorder_assembly
_atom_site_disorder_group
C1 C 0.8229(3) 0.83832(19) 0.13009(8) 0.0299(8) Uani 1 1 d . A .
C2 C 0.7436(3) 0.77936(19) 0.12036(7) 0.0283(8) Uani 1 1 d . . .
C3 C 0.6377(3) 0.80501(19) 0.10954(8) 0.0295(8) Uani 1 1 d . . .
C4 C 0.5439(3) 0.7452(2) 0.10155(8) 0.0356(9) Uani 1 1 d . . .
C5 C 0.5708(3) 0.6905(2) 0.07300(9) 0.0455(10) Uani 1 1 d . . .
H5A H 0.5098 0.6531 0.0687 0.068 Uiso 1 1 calc R . .
H5B H 0.6380 0.6603 0.0787 0.068 Uiso 1 1 calc R . .
H5C H 0.5820 0.7228 0.0533 0.068 Uiso 1 1 calc R . .
C6 C 0.5256(3) 0.6918(3) 0.13234(10) 0.0651(9) Uani 1 1 d . . .
H6A H 0.4663 0.6535 0.1273 0.098 Uiso 1 1 calc R . .
H6B H 0.5056 0.7257 0.1509 0.098 Uiso 1 1 calc R . .
H6C H 0.5935 0.6626 0.1382 0.098 Uiso 1 1 calc R . .
C7 C 0.4349(3) 0.7866(2) 0.09309(10) 0.0514(11) Uani 1 1 d . . .
H7A H 0.3781 0.7462 0.0882 0.077 Uiso 1 1 calc R . .
H7B H 0.4428 0.8210 0.0738 0.077 Uiso 1 1 calc R . .
H7C H 0.4137 0.8193 0.1118 0.077 Uiso 1 1 calc R . .
C8 C 0.6186(3) 0.8880(2) 0.10679(8) 0.0363(9) Uani 1 1 d . . .
H8 H 0.5474 0.9052 0.0993 0.044 Uiso 1 1 calc R . .
C9 C 0.6960(3) 0.9455(2) 0.11422(8) 0.0352(9) Uani 1 1 d . . .
C10 C 0.6759(3) 1.0362(2) 0.10844(10) 0.0458(10) Uani 1 1 d . . .
C11 C 0.5552(4) 1.0536(2) 0.09939(13) 0.0775(15) Uani 1 1 d . . .
H11A H 0.5096 1.0362 0.1174 0.116 Uiso 1 1 calc R . .
H11B H 0.5332 1.0244 0.0792 0.116 Uiso 1 1 calc R . .
H11C H 0.5453 1.1112 0.0958 0.116 Uiso 1 1 calc R . .
C12 C 0.7057(5) 1.0825(2) 0.14022(12) 0.0889(17) Uani 1 1 d . . .
H12A H 0.6606 1.0632 0.1580 0.133 Uiso 1 1 calc R . .
H12B H 0.6920 1.1398 0.1366 0.133 Uiso 1 1 calc R . .
H12C H 0.7836 1.0742 0.1463 0.133 Uiso 1 1 calc R . .
C13 C 0.7456(4) 1.0640(2) 0.08087(13) 0.0842(16) Uani 1 1 d . . .
H13A H 0.7257 1.0339 0.0608 0.126 Uiso 1 1 calc R . .
H13B H 0.8233 1.0551 0.0870 0.126 Uiso 1 1 calc R . .
H13C H 0.7329 1.1213 0.0769 0.126 Uiso 1 1 calc R . .
C14 C 0.7979(3) 0.9196(2) 0.12636(8) 0.0347(9) Uani 1 1 d . . .
H14 H 0.8525 0.9582 0.1323 0.042 Uiso 1 1 calc R . .
C15 C 1.0237(3) 0.8679(2) 0.17525(9) 0.0420(10) Uani 1 1 d . A .
C16 C 0.9409(3) 0.8879(3) 0.20159(10) 0.0588(12) Uani 1 1 d . . .
H16A H 0.9068 0.8384 0.2091 0.088 Uiso 1 1 calc R . .
H16B H 0.8839 0.9236 0.1921 0.088 Uiso 1 1 calc R . .
H16C H 0.9791 0.9145 0.2203 0.088 Uiso 1 1 calc R . .
C17 C 1.0750(4) 0.9461(2) 0.16299(11) 0.0631(12) Uani 1 1 d . . .
H17A H 1.1272 0.9337 0.1460 0.095 Uiso 1 1 calc R . .
H17B H 1.1136 0.9732 0.1815 0.095 Uiso 1 1 calc R . .
H17C H 1.0169 0.9810 0.1537 0.095 Uiso 1 1 calc R . .
C18 C 1.1173(3) 0.8179(3) 0.19120(11) 0.0681(13) Uani 1 1 d . . .
H18A H 1.0876 0.7672 0.1992 0.102 Uiso 1 1 calc R . .
H18B H 1.1515 0.8476 0.2097 0.102 Uiso 1 1 calc R . .
H18C H 1.1723 0.8068 0.1749 0.102 Uiso 1 1 calc R . .
C19 C 1.0327(3) 0.78949(19) 0.10866(8) 0.0295(8) Uani 1 1 d . A .
C20 C 1.0549(3) 0.71223(18) 0.09594(8) 0.0278(8) Uani 1 1 d . . .
C21 C 1.1278(3) 0.70670(18) 0.06925(8) 0.0278(8) Uani 1 1 d . . .
C22 C 1.1721(3) 0.62572(19) 0.05740(8) 0.0332(8) Uani 1 1 d . . .
C23 C 1.0794(3) 0.5707(2) 0.04398(10) 0.0459(10) Uani 1 1 d . . .
H23A H 1.1108 0.5200 0.0366 0.069 Uiso 1 1 calc R . .
H23B H 1.0402 0.5969 0.0254 0.069 Uiso 1 1 calc R . .
H23C H 1.0280 0.5601 0.0614 0.069 Uiso 1 1 calc R . .
C24 C 1.2533(3) 0.6355(2) 0.02930(9) 0.0469(10) Uani 1 1 d . . .
H24A H 1.2790 0.5827 0.0225 0.070 Uiso 1 1 calc R . .
H24B H 1.3162 0.6679 0.0371 0.070 Uiso 1 1 calc R . .
H24C H 1.2159 0.6622 0.0105 0.070 Uiso 1 1 calc R . .
C25 C 1.2356(3) 0.5836(2) 0.08579(9) 0.0441(10) Uani 1 1 d . . .
H25A H 1.2636 0.5322 0.0781 0.066 Uiso 1 1 calc R . .
H25B H 1.1864 0.5744 0.1039 0.066 Uiso 1 1 calc R . .
H25C H 1.2973 0.6174 0.0935 0.066 Uiso 1 1 calc R . .
C26 C 1.1610(3) 0.7777(2) 0.05447(8) 0.0333(8) Uani 1 1 d . . .
H26 H 1.2071 0.7738 0.0362 0.040 Uiso 1 1 calc R . .
C27 C 1.1305(3) 0.8543(2) 0.06487(9) 0.0361(9) Uani 1 1 d . A .
C28 C 1.1666(3) 0.9314(2) 0.04701(10) 0.0472(10) Uani 1 1 d . . .
C29 C 1.2338(13) 0.9131(7) 0.0169(3) 0.093(5) Uani 0.50 1 d P A 1
H29A H 1.2546 0.9634 0.0064 0.140 Uiso 0.50 1 calc PR A 1
H29B H 1.1896 0.8807 0.0012 0.140 Uiso 0.50 1 calc PR A 1
H29C H 1.3003 0.8834 0.0238 0.140 Uiso 0.50 1 calc PR A 1
C30 C 1.2449(11) 0.9760(8) 0.0732(4) 0.073(4) Uani 0.50 1 d P A 1
H30A H 1.2043 0.9877 0.0929 0.110 Uiso 0.50 1 calc PR A 1
H30B H 1.2707 1.0263 0.0637 0.110 Uiso 0.50 1 calc PR A 1
H30C H 1.3081 0.9418 0.0791 0.110 Uiso 0.50 1 calc PR A 1
C31 C 1.072(2) 0.9852(16) 0.0374(5) 0.112(10) Uani 0.50 1 d P A 1
H31A H 1.0292 0.9963 0.0567 0.168 Uiso 0.50 1 calc PR A 1
H31B H 1.0253 0.9589 0.0204 0.168 Uiso 0.50 1 calc PR A 1
H31C H 1.1003 1.0356 0.0287 0.168 Uiso 0.50 1 calc PR A 1
C29' C 1.1482(12) 0.9186(8) 0.0081(3) 0.081(4) Uani 0.50 1 d P A 2
H29D H 1.0714 0.9041 0.0030 0.122 Uiso 0.50 1 calc PR A 2
H29E H 1.1964 0.8756 0.0008 0.122 Uiso 0.50 1 calc PR A 2
H29F H 1.1657 0.9683 -0.0034 0.122 Uiso 0.50 1 calc PR A 2
C30' C 1.2817(12) 0.9549(11) 0.0561(5) 0.120(9) Uani 0.50 1 d P A 2
H30D H 1.3004 1.0037 0.0441 0.181 Uiso 0.50 1 calc PR A 2
H30E H 1.3316 0.9116 0.0502 0.181 Uiso 0.50 1 calc PR A 2
H30F H 1.2888 0.9648 0.0798 0.181 Uiso 0.50 1 calc PR A 2
C31' C 1.087(2) 0.9994(12) 0.0531(4) 0.064(5) Uani 0.50 1 d P A 2
H31D H 1.0125 0.9830 0.0463 0.097 Uiso 0.50 1 calc PR A 2
H31E H 1.1081 1.0465 0.0404 0.097 Uiso 0.50 1 calc PR A 2
H31F H 1.0900 1.0128 0.0767 0.097 Uiso 0.50 1 calc PR A 2
C32 C 1.0676(3) 0.85749(19) 0.09231(8) 0.0343(9) Uani 1 1 d . . .
H32 H 1.0471 0.9085 0.1004 0.041 Uiso 1 1 calc R A .
C33 C 1.0423(3) 0.48589(18) 0.20418(8) 0.0281(8) Uani 1 1 d . . .
C34 C 0.9456(3) 0.53255(19) 0.19980(8) 0.0293(8) Uani 1 1 d . . .
C35 C 0.8747(3) 0.53825(19) 0.22672(8) 0.0333(8) Uani 1 1 d . . .
C36 C 0.7804(3) 0.5993(2) 0.22776(9) 0.0455(10) Uani 1 1 d . . .
C37 C 0.6977(3) 0.5921(3) 0.20046(10) 0.0651(9) Uani 1 1 d . . .
H37A H 0.6405 0.6327 0.2029 0.098 Uiso 1 1 calc R . .
H37B H 0.6645 0.5386 0.2008 0.098 Uiso 1 1 calc R . .
H37C H 0.7330 0.6001 0.1795 0.098 Uiso 1 1 calc R . .
C38 C 0.8329(5) 0.6833(3) 0.22513(15) 0.103(2) Uani 1 1 d . . .
H38A H 0.8880 0.6907 0.2432 0.154 Uiso 1 1 calc R . .
H38B H 0.7758 0.7244 0.2266 0.154 Uiso 1 1 calc R . .
H38C H 0.8683 0.6882 0.2040 0.154 Uiso 1 1 calc R . .
C39 C 0.7234(5) 0.5993(3) 0.26042(12) 0.104(2) Uani 1 1 d . . .
H39A H 0.7784 0.6052 0.2786 0.156 Uiso 1 1 calc R . .
H39B H 0.6837 0.5487 0.2629 0.156 Uiso 1 1 calc R . .
H39C H 0.6713 0.6440 0.2608 0.156 Uiso 1 1 calc R . .
C40 C 0.8960(3) 0.48856(19) 0.25372(8) 0.0361(9) Uani 1 1 d . . .
H40 H 0.8479 0.4920 0.2715 0.043 Uiso 1 1 calc R . .
C41 C 0.9828(3) 0.43399(19) 0.25658(8) 0.0313(8) Uani 1 1 d . . .
C42 C 0.9976(3) 0.3800(2) 0.28699(8) 0.0361(9) Uani 1 1 d . . .
C43 C 1.0604(4) 0.4263(3) 0.31398(10) 0.0729(14) Uani 1 1 d . . .
H43A H 1.0713 0.3921 0.3335 0.109 Uiso 1 1 calc R . .
H43B H 1.0183 0.4739 0.3198 0.109 Uiso 1 1 calc R . .
H43C H 1.1320 0.4426 0.3061 0.109 Uiso 1 1 calc R . .
C44 C 0.8868(3) 0.3542(3) 0.29946(11) 0.0658(13) Uani 1 1 d . . .
H44A H 0.8984 0.3191 0.3186 0.099 Uiso 1 1 calc R . .
H44B H 0.8455 0.3252 0.2820 0.099 Uiso 1 1 calc R . .
H44C H 0.8451 0.4016 0.3058 0.099 Uiso 1 1 calc R . .
C45 C 1.0647(4) 0.3048(2) 0.27971(10) 0.0717(14) Uani 1 1 d . . .
H45A H 1.0723 0.2718 0.2996 0.107 Uiso 1 1 calc R . .
H45B H 1.1377 0.3205 0.2727 0.107 Uiso 1 1 calc R . .
H45C H 1.0269 0.2739 0.2621 0.107 Uiso 1 1 calc R . .
C46 C 1.0561(3) 0.43535(18) 0.23165(8) 0.0314(8) Uani 1 1 d . . .
H46 H 1.1181 0.4008 0.2331 0.038 Uiso 1 1 calc R . .
C47 C 1.2808(3) 0.5197(2) 0.19637(9) 0.0434(10) Uani 1 1 d . . .
C48 C 1.3130(3) 0.4780(3) 0.22893(9) 0.0575(12) Uani 1 1 d . . .
H48A H 1.3203 0.4203 0.2251 0.086 Uiso 1 1 calc R . .
H48B H 1.2560 0.4874 0.2448 0.086 Uiso 1 1 calc R . .
H48C H 1.3832 0.4995 0.2376 0.086 Uiso 1 1 calc R . .
C49 C 1.2678(4) 0.6107(2) 0.20371(11) 0.0682(13) Uani 1 1 d . . .
H49A H 1.2472 0.6391 0.1832 0.102 Uiso 1 1 calc R . .
H49B H 1.3376 0.6320 0.2129 0.102 Uiso 1 1 calc R . .
H49C H 1.2104 0.6183 0.2196 0.102 Uiso 1 1 calc R . .
C50 C 1.3711(3) 0.5089(3) 0.17185(10) 0.0608(12) Uani 1 1 d . . .
H50A H 1.3800 0.4518 0.1671 0.091 Uiso 1 1 calc R . .
H50B H 1.4404 0.5304 0.1813 0.091 Uiso 1 1 calc R . .
H50C H 1.3509 0.5375 0.1514 0.091 Uiso 1 1 calc R . .
C51 C 1.1530(3) 0.39277(19) 0.15750(8) 0.0317(8) Uani 1 1 d . . .
C52 C 1.0743(3) 0.37933(19) 0.13113(9) 0.0359(9) Uani 1 1 d . . .
C53 C 1.0748(3) 0.3040(2) 0.11455(9) 0.0426(10) Uani 1 1 d . . .
C54 C 1.0004(4) 0.2885(2) 0.08370(10) 0.0560(12) Uani 1 1 d . . .
C55 C 0.8788(3) 0.2937(3) 0.09217(11) 0.0694(13) Uani 1 1 d . . .
H55A H 0.8629 0.2530 0.1087 0.104 Uiso 1 1 calc R . .
H55B H 0.8324 0.2844 0.0722 0.104 Uiso 1 1 calc R . .
H55C H 0.8634 0.3470 0.1010 0.104 Uiso 1 1 calc R . .
C56 C 1.0259(4) 0.3520(2) 0.05752(10) 0.0648(13) Uani 1 1 d . . .
H56A H 1.1037 0.3487 0.0523 0.097 Uiso 1 1 calc R . .
H56B H 1.0101 0.4055 0.0661 0.097 Uiso 1 1 calc R . .
H56C H 0.9802 0.3422 0.0375 0.097 Uiso 1 1 calc R . .
C57 C 1.0182(5) 0.2066(2) 0.06788(12) 0.0890(17) Uani 1 1 d . . .
H57A H 1.0021 0.1643 0.0837 0.133 Uiso 1 1 calc R . .
H57B H 1.0948 0.2020 0.0616 0.133 Uiso 1 1 calc R . .
H57C H 0.9693 0.2011 0.0482 0.133 Uiso 1 1 calc R . .
C58 C 1.1465(4) 0.2460(2) 0.12656(12) 0.0556(12) Uani 1 1 d . . .
H58 H 1.1452 0.1957 0.1156 0.067 Uiso 1 1 calc R . .
C59 C 1.2202(4) 0.2549(2) 0.15329(12) 0.0513(11) Uani 1 1 d . . .
C60 C 1.2925(4) 0.1884(3) 0.16662(14) 0.0771(15) Uani 1 1 d . . .
C61 C 1.2869(5) 0.1129(3) 0.14413(15) 0.114(2) Uani 1 1 d . . .
H61A H 1.3355 0.0713 0.1536 0.172 Uiso 1 1 calc R . .
H61B H 1.3104 0.1270 0.1221 0.172 Uiso 1 1 calc R . .
H61C H 1.2112 0.0928 0.1426 0.172 Uiso 1 1 calc R . .
C62 C 1.4132(6) 0.2125(4) 0.16751(17) 0.1347(19) Uani 1 1 d . . .
H62A H 1.4582 0.1680 0.1761 0.202 Uiso 1 1 calc R . .
H62B H 1.4242 0.2594 0.1818 0.202 Uiso 1 1 calc R . .
H62C H 1.4348 0.2257 0.1452 0.202 Uiso 1 1 calc R . .
C63 C 1.2559(6) 0.1619(4) 0.19942(17) 0.1347(19) Uani 1 1 d . . .
H63A H 1.3039 0.1187 0.2078 0.202 Uiso 1 1 calc R . .
H63B H 1.1800 0.1424 0.1972 0.202 Uiso 1 1 calc R . .
H63C H 1.2598 0.2071 0.2148 0.202 Uiso 1 1 calc R . .
C64 C 1.2230(3) 0.3308(2) 0.16845(10) 0.0459(10) Uani 1 1 d . . .
H64 H 1.2735 0.3401 0.1865 0.055 Uiso 1 1 calc R . .
C65 C 0.8306(4) 0.8356(3) 0.04070(11) 0.0716(14) Uani 1 1 d . . .
H65A H 0.8162 0.8624 0.0616 0.107 Uiso 1 1 calc R . .
H65B H 0.7800 0.8562 0.0233 0.107 Uiso 1 1 calc R . .
H65C H 0.9066 0.8461 0.0348 0.107 Uiso 1 1 calc R . .
C66 C 0.8346(4) 0.7105(3) 0.01545(11) 0.0755(15) Uani 1 1 d . . .
H66A H 0.9148 0.7068 0.0125 0.091 Uiso 1 1 calc R . .
H66B H 0.8007 0.7390 -0.0038 0.091 Uiso 1 1 calc R . .
C67 C 0.7868(4) 0.6287(3) 0.01780(9) 0.0598(12) Uani 1 1 d . . .
H67A H 0.7056 0.6315 0.0158 0.072 Uiso 1 1 calc R . .
H67B H 0.8128 0.5946 -0.0002 0.072 Uiso 1 1 calc R . .
C68 C 0.8017(4) 0.5115(3) 0.05073(12) 0.0746(14) Uani 1 1 d . . .
H68A H 0.8270 0.4924 0.0726 0.112 Uiso 1 1 calc R . .
H68B H 0.8424 0.4840 0.0338 0.112 Uiso 1 1 calc R . .
H68C H 0.7230 0.5004 0.0474 0.112 Uiso 1 1 calc R . .
C69 C 0.6539(4) 0.4899(3) 0.12457(13) 0.0873(16) Uani 1 1 d . . .
H69A H 0.6922 0.5396 0.1194 0.131 Uiso 1 1 calc R . .
H69B H 0.5853 0.5026 0.1352 0.131 Uiso 1 1 calc R . .
H69C H 0.6372 0.4600 0.1042 0.131 Uiso 1 1 calc R . .
C70 C 0.6734(4) 0.3688(3) 0.15577(15) 0.0815(16) Uani 1 1 d . . .
H70A H 0.6676 0.3318 0.1367 0.098 Uiso 1 1 calc R . .
H70B H 0.5985 0.3787 0.1635 0.098 Uiso 1 1 calc R . .
C71 C 0.7417(5) 0.3339(3) 0.18193(16) 0.0958(19) Uani 1 1 d . . .
H71A H 0.7335 0.3647 0.2025 0.115 Uiso 1 1 calc R . .
H71B H 0.7183 0.2781 0.1859 0.115 Uiso 1 1 calc R . .
C72 C 0.9211(4) 0.2776(3) 0.18995(11) 0.0726(14) Uani 1 1 d . . .
H72A H 0.9961 0.2825 0.1823 0.109 Uiso 1 1 calc R . .
H72B H 0.8933 0.2236 0.1853 0.109 Uiso 1 1 calc R . .
H72C H 0.9213 0.2876 0.2137 0.109 Uiso 1 1 calc R . .
Li1 Li 0.8567(5) 0.6774(4) 0.08353(16) 0.0485(17) Uani 1 1 d . . .
Li2 Li 0.8920(5) 0.6581(4) 0.14680(15) 0.0451(16) Uani 1 1 d . A .
Li3 Li 1.0246(5) 0.5509(3) 0.13055(15) 0.0434(16) Uani 1 1 d . . .
Li4 Li 0.8865(5) 0.4439(4) 0.15408(18) 0.0540(18) Uani 1 1 d . . .
O1 O 0.77325(17) 0.70218(12) 0.12050(5) 0.0308(5) Uani 1 1 d . . .
O2 O 1.00296(18) 0.64799(12) 0.10801(5) 0.0318(6) Uani 1 1 d . . .
O3 O 0.92233(18) 0.56447(13) 0.16979(5) 0.0365(6) Uani 1 1 d . . .
O4 O 1.00183(18) 0.43617(13) 0.12342(5) 0.0349(6) Uani 1 1 d . . .
O5 O 0.8150(2) 0.75242(18) 0.04414(6) 0.0588(8) Uani 1 1 d . . .
O6 O 0.8201(2) 0.59566(17) 0.04855(6) 0.0594(8) Uani 1 1 d . . .
O7 O 0.7222(2) 0.44242(18) 0.14625(8) 0.0713(9) Uani 1 1 d . . .
O8 O 0.8519(3) 0.33501(17) 0.17320(7) 0.0671(9) Uani 1 1 d . . .
P1 P 0.95268(7) 0.79610(5) 0.14591(2) 0.0303(2) Uani 1 1 d . . .
P2 P 1.14757(7) 0.49413(5) 0.17342(2) 0.0306(2) Uani 1 1 d . . .

loop_
_atom_site_aniso_label
_atom_site_aniso_U_11
_atom_site_aniso_U_22
_atom_site_aniso_U_33
_atom_site_aniso_U_23
_atom_site_aniso_U_13
_atom_site_aniso_U_12
C1 0.034(2) 0.0272(19) 0.0291(19) -0.0003(15) 0.0058(17) 0.0007(16)
C2 0.0305(19) 0.0300(19) 0.0249(18) -0.0004(15) 0.0074(16) 0.0023(16)
C3 0.0298(19) 0.033(2) 0.0262(18) -0.0033(15) 0.0008(16) 0.0017(16)
C4 0.032(2) 0.034(2) 0.041(2) -0.0064(17) -0.0013(18) 0.0015(17)
C5 0.037(2) 0.058(3) 0.041(2) -0.013(2) -0.0010(19) -0.006(2)
C6 0.0516(19) 0.085(2) 0.059(2) -0.0024(18) 0.0061(17) 0.0169(18)
C7 0.034(2) 0.050(2) 0.070(3) -0.008(2) -0.006(2) 0.002(2)
C8 0.034(2) 0.035(2) 0.040(2) 0.0016(17) 0.0047(18) 0.0059(18)
C9 0.036(2) 0.030(2) 0.040(2) 0.0017(17) 0.0077(18) 0.0037(18)
C10 0.052(3) 0.029(2) 0.057(3) 0.0036(19) 0.008(2) 0.0028(19)
C11 0.063(3) 0.043(3) 0.126(4) 0.018(3) -0.003(3) 0.018(2)
C12 0.130(5) 0.036(3) 0.098(4) -0.014(3) -0.019(4) 0.013(3)
C13 0.095(4) 0.048(3) 0.113(4) 0.034(3) 0.042(3) 0.008(3)
C14 0.035(2) 0.030(2) 0.040(2) -0.0033(17) 0.0080(18) -0.0046(17)
C15 0.032(2) 0.045(2) 0.049(2) -0.0139(19) -0.0038(19) -0.0045(19)
C16 0.061(3) 0.066(3) 0.050(3) -0.026(2) 0.005(2) -0.004(2)
C17 0.059(3) 0.056(3) 0.074(3) -0.021(2) -0.005(2) -0.021(2)
C18 0.055(3) 0.076(3) 0.071(3) -0.019(3) -0.025(3) 0.010(3)
C19 0.0258(18) 0.0298(19) 0.0330(19) -0.0025(16) 0.0000(16) -0.0001(16)
C20 0.0306(19) 0.0261(19) 0.0264(18) 0.0044(15) -0.0014(16) -0.0014(16)
C21 0.0262(18) 0.0266(19) 0.0304(19) 0.0024(15) -0.0002(16) 0.0006(15)
C22 0.034(2) 0.0311(19) 0.035(2) -0.0038(17) 0.0074(17) -0.0012(17)
C23 0.047(2) 0.036(2) 0.056(2) -0.0118(19) 0.016(2) -0.0041(19)
C24 0.045(2) 0.045(2) 0.052(2) -0.0034(19) 0.018(2) 0.0045(19)
C25 0.038(2) 0.043(2) 0.051(2) 0.0085(19) 0.005(2) 0.0115(19)
C26 0.0301(19) 0.035(2) 0.035(2) 0.0049(17) 0.0047(17) 0.0003(17)
C27 0.038(2) 0.028(2) 0.043(2) 0.0094(17) 0.0067(19) 0.0016(17)
C28 0.054(3) 0.028(2) 0.061(3) 0.015(2) 0.012(2) -0.005(2)
C29 0.158(13) 0.053(7) 0.073(10) 0.028(6) 0.055(11) -0.009(10)
C30 0.058(9) 0.052(7) 0.110(12) 0.026(7) 0.007(7) -0.039(7)
C31 0.077(10) 0.109(17) 0.15(2) 0.087(17) -0.001(17) -0.010(11)
C29' 0.137(11) 0.056(6) 0.053(7) 0.020(5) 0.039(9) 0.022(9)
C30' 0.059(10) 0.126(15) 0.18(2) 0.101(16) -0.006(10) -0.022(9)
C31' 0.077(13) 0.036(6) 0.083(11) 0.039(8) 0.030(11) 0.022(7)
C32 0.039(2) 0.0208(18) 0.044(2) -0.0002(16) 0.0069(18) 0.0027(16)
C33 0.0320(19) 0.0228(17) 0.0297(18) 0.0002(15) 0.0059(16) -0.0028(15)
C34 0.0321(19) 0.0231(18) 0.033(2) 0.0051(16) 0.0023(17) -0.0008(16)
C35 0.038(2) 0.0288(19) 0.033(2) 0.0044(16) 0.0044(17) 0.0026(17)
C36 0.050(2) 0.048(2) 0.038(2) 0.0107(19) 0.010(2) 0.022(2)
C37 0.0516(19) 0.085(2) 0.059(2) -0.0024(18) 0.0061(17) 0.0169(18)
C38 0.122(5) 0.049(3) 0.140(5) 0.006(3) 0.048(4) 0.030(3)
C39 0.112(4) 0.131(5) 0.071(3) 0.018(3) 0.028(3) 0.082(4)
C40 0.041(2) 0.034(2) 0.034(2) -0.0003(17) 0.0114(18) 0.0021(18)
C41 0.035(2) 0.0268(19) 0.0319(19) 0.0035(16) 0.0043(17) -0.0009(16)
C42 0.041(2) 0.033(2) 0.035(2) 0.0073(17) 0.0078(18) 0.0039(17)
C43 0.101(4) 0.069(3) 0.047(3) 0.020(2) -0.016(3) -0.006(3)
C44 0.051(3) 0.073(3) 0.075(3) 0.043(3) 0.012(2) -0.002(2)
C45 0.093(4) 0.064(3) 0.060(3) 0.028(2) 0.024(3) 0.040(3)
C46 0.0312(19) 0.0265(18) 0.037(2) 0.0040(16) 0.0057(17) 0.0008(16)
C47 0.039(2) 0.046(2) 0.045(2) 0.0100(19) 0.0025(19) -0.0086(19)
C48 0.046(2) 0.076(3) 0.049(3) 0.008(2) -0.009(2) -0.013(2)
C49 0.071(3) 0.057(3) 0.076(3) 0.000(2) -0.010(3) -0.025(3)
C50 0.036(2) 0.080(3) 0.066(3) 0.016(2) 0.006(2) -0.007(2)
C51 0.034(2) 0.0250(19) 0.037(2) 0.0086(16) 0.0128(18) 0.0043(16)
C52 0.042(2) 0.0226(19) 0.045(2) 0.0013(17) 0.019(2) 0.0020(17)
C53 0.055(3) 0.026(2) 0.048(2) -0.0039(18) 0.018(2) -0.0041(19)
C54 0.081(3) 0.034(2) 0.054(3) -0.016(2) 0.017(3) -0.012(2)
C55 0.062(3) 0.073(3) 0.073(3) -0.019(3) 0.008(3) -0.021(3)
C56 0.082(3) 0.059(3) 0.055(3) -0.010(2) 0.012(3) -0.006(3)
C57 0.126(5) 0.050(3) 0.092(4) -0.035(3) 0.019(4) -0.008(3)
C58 0.069(3) 0.028(2) 0.073(3) 0.001(2) 0.034(3) 0.008(2)
C59 0.058(3) 0.029(2) 0.070(3) 0.017(2) 0.028(3) 0.017(2)
C60 0.076(4) 0.049(3) 0.108(4) 0.027(3) 0.031(3) 0.020(3)
C61 0.148(6) 0.050(3) 0.145(5) 0.002(3) 0.013(5) 0.056(3)
C62 0.158(5) 0.102(4) 0.145(4) 0.047(3) 0.009(4) 0.067(3)
C63 0.158(5) 0.102(4) 0.145(4) 0.047(3) 0.009(4) 0.067(3)
C64 0.041(2) 0.043(2) 0.055(3) 0.014(2) 0.011(2) 0.0032(19)
C65 0.094(4) 0.057(3) 0.064(3) 0.012(2) 0.010(3) -0.010(3)
C66 0.104(4) 0.078(4) 0.046(3) -0.004(3) 0.024(3) 0.024(3)
C67 0.073(3) 0.073(3) 0.033(2) -0.013(2) -0.007(2) 0.011(3)
C68 0.082(4) 0.057(3) 0.085(4) -0.015(3) 0.005(3) -0.008(3)
C69 0.066(3) 0.097(4) 0.099(4) 0.005(3) 0.003(3) 0.020(3)
C70 0.059(3) 0.060(3) 0.127(5) 0.015(3) 0.021(3) -0.015(3)
C71 0.092(4) 0.064(3) 0.134(5) 0.017(4) 0.048(4) -0.010(3)
C72 0.089(4) 0.057(3) 0.072(3) 0.019(3) 0.003(3) -0.007(3)
Li1 0.042(4) 0.056(4) 0.048(4) -0.011(3) 0.007(3) -0.003(3)
Li2 0.048(4) 0.037(4) 0.050(4) 0.009(3) 0.001(3) 0.006(3)
Li3 0.044(4) 0.034(3) 0.054(4) 0.010(3) 0.013(3) 0.003(3)
Li4 0.050(4) 0.038(4) 0.076(5) -0.006(3) 0.021(4) -0.006(3)
O1 0.0301(13) 0.0242(12) 0.0381(14) -0.0010(10) 0.0014(11) 0.0017(11)
O2 0.0386(14) 0.0228(12) 0.0347(13) -0.0008(10) 0.0113(11) -0.0007(11)
O3 0.0371(14) 0.0368(14) 0.0358(14) 0.0133(11) 0.0041(12) 0.0035(11)
O4 0.0354(13) 0.0291(13) 0.0404(14) 0.0009(11) 0.0039(12) 0.0016(11)
O5 0.066(2) 0.068(2) 0.0410(16) -0.0056(15) -0.0022(15) -0.0003(16)
O6 0.0600(19) 0.067(2) 0.0509(18) -0.0112(15) -0.0021(15) 0.0125(16)
O7 0.0490(18) 0.060(2) 0.106(3) -0.0074(19) 0.0149(19) -0.0091(16)
O8 0.065(2) 0.062(2) 0.077(2) 0.0049(17) 0.0263(18) -0.0161(17)
P1 0.0302(5) 0.0280(5) 0.0325(5) -0.0036(4) 0.0011(4) 0.0007(4)
P2 0.0328(5) 0.0255(5) 0.0340(5) 0.0036(4) 0.0067(4) -0.0012(4)

loop_
_atom_type_symbol
_atom_type_description
_atom_type_scat_dispersion_real
_atom_type_scat_dispersion_imag
_atom_type_scat_source
C C 0.0033 0.0016 'International Tables Vol C Tables 4.2.6.8 and 6.1.1.4'
H H 0.0000 0.0000 'International Tables Vol C Tables 4.2.6.8 and 6.1.1.4'
O O 0.0106 0.0060 'International Tables Vol C Tables 4.2.6.8 and 6.1.1.4'
P P 0.1023 0.0942 'International Tables Vol C Tables 4.2.6.8 and 6.1.1.4'
Li Li -0.0003 0.0001 'International Tables Vol C Tables 4.2.6.8 and 6.1.1.4'

loop_
_geom_angle_atom_site_label_1
_geom_angle_atom_site_label_2
_geom_angle_atom_site_label_3
_geom_angle
C14 C1 C2 120.0(3)
C14 C1 P1 126.5(3)
C2 C1 P1 113.5(2)
O1 C2 C3 122.4(3)
O1 C2 C1 119.0(3)
C3 C2 C1 118.5(3)
O1 C2 Li1 41.14(19)
C3 C2 Li1 120.1(3)
C1 C2 Li1 103.7(2)
C8 C3 C2 118.0(3)
C8 C3 C4 120.1(3)
C2 C3 C4 121.9(3)
C5 C4 C7 108.3(3)
C5 C4 C3 111.6(3)
C7 C4 C3 112.6(3)
C5 C4 C6 108.1(3)
C7 C4 C6 106.8(3)
C3 C4 C6 109.3(3)
C4 C5 H5A 109.5
C4 C5 H5B 109.5
H5A C5 H5B 109.5
C4 C5 H5C 109.5
H5A C5 H5C 109.5
H5B C5 H5C 109.5
C4 C6 H6A 109.5
C4 C6 H6B 109.5
H6A C6 H6B 109.5
C4 C6 H6C 109.5
H6A C6 H6C 109.5
H6B C6 H6C 109.5
C4 C7 H7A 109.5
C4 C7 H7B 109.5
H7A C7 H7B 109.5
C4 C7 H7C 109.5
H7A C7 H7C 109.5
H7B C7 H7C 109.5
C9 C8 C3 124.2(3)
C9 C8 H8 117.9
C3 C8 H8 117.9
C8 C9 C14 117.2(3)
C8 C9 C10 123.2(3)
C14 C9 C10 119.6(3)
C13 C10 C11 109.2(4)
C13 C10 C12 110.4(4)
C11 C10 C12 107.4(4)
C13 C10 C9 108.9(3)
C11 C10 C9 111.5(3)
C12 C10 C9 109.5(3)
C10 C11 H11A 109.5
C10 C11 H11B 109.5
H11A C11 H11B 109.5
C10 C11 H11C 109.5
H11A C11 H11C 109.5
H11B C11 H11C 109.5
C10 C12 H12A 109.5
C10 C12 H12B 109.5
H12A C12 H12B 109.5
C10 C12 H12C 109.5
H12A C12 H12C 109.5
H12B C12 H12C 109.5
C10 C13 H13A 109.5
C10 C13 H13B 109.5
H13A C13 H13B 109.5
C10 C13 H13C 109.5
H13A C13 H13C 109.5
H13B C13 H13C 109.5
C9 C14 C1 122.0(3)
C9 C14 H14 119.0
C1 C14 H14 119.0
C18 C15 C17 107.1(3)
C18 C15 C16 108.7(3)
C17 C15 C16 109.2(3)
C18 C15 P1 103.6(2)
C17 C15 P1 121.3(3)
C16 C15 P1 106.4(2)
C15 C16 H16A 109.5
C15 C16 H16B 109.5
H16A C16 H16B 109.5
C15 C16 H16C 109.5
H16A C16 H16C 109.5
H16B C16 H16C 109.5
C15 C17 H17A 109.5
C15 C17 H17B 109.5
H17A C17 H17B 109.5
C15 C17 H17C 109.5
H17A C17 H17C 109.5
H17B C17 H17C 109.5
C15 C18 H18A 109.5
C15 C18 H18B 109.5
H18A C18 H18B 109.5
C15 C18 H18C 109.5
H18A C18 H18C 109.5
H18B C18 H18C 109.5
C32 C19 C20 120.1(3)
C32 C19 P1 121.8(2)
C20 C19 P1 118.0(2)
O2 C20 C19 119.5(3)
O2 C20 C21 122.6(3)
C19 C20 C21 117.9(3)
O2 C20 Li1 55.1(2)
C19 C20 Li1 95.0(2)
C21 C20 Li1 117.0(2)
C26 C21 C20 118.0(3)
C26 C21 C22 120.0(3)
C20 C21 C22 121.9(3)
C25 C22 C23 109.4(3)
C25 C22 C21 109.9(3)
C23 C22 C21 111.9(3)
C25 C22 C24 106.7(3)
C23 C22 C24 106.5(3)
C21 C22 C24 112.3(3)
C22 C23 H23A 109.5
C22 C23 H23B 109.5
H23A C23 H23B 109.5
C22 C23 H23C 109.5
H23A C23 H23C 109.5
H23B C23 H23C 109.5
C22 C24 H24A 109.5
C22 C24 H24B 109.5
H24A C24 H24B 109.5
C22 C24 H24C 109.5
H24A C24 H24C 109.5
H24B C24 H24C 109.5
C22 C25 H25A 109.5
C22 C25 H25B 109.5
H25A C25 H25B 109.5
C22 C25 H25C 109.5
H25A C25 H25C 109.5
H25B C25 H25C 109.5
C21 C26 C27 124.1(3)
C21 C26 H26 118.0
C27 C26 H26 118.0
C32 C27 C26 116.2(3)
C32 C27 C28 121.6(3)
C26 C27 C28 122.2(3)
C30' C28 C31 127.7(13)
C30' C28 C29 73.8(9)
C31 C28 C29 109.9(11)
C30' C28 C27 112.7(7)
C31 C28 C27 113.0(11)
C29 C28 C27 112.3(5)
C30' C28 C31' 111.2(12)
C31 C28 C31' 26.8(12)
C29 C28 C31' 130.2(9)
C27 C28 C31' 110.5(9)
C30' C28 C29' 111.8(9)
C31 C28 C29' 75.4(10)
C29 C28 C29' 40.7(6)
C27 C28 C29' 108.7(5)
C31' C28 C29' 101.4(8)
C30' C28 C30 34.4(8)
C31 C28 C30 109.1(11)
C29 C28 C30 107.7(8)
C27 C28 C30 104.6(6)
C31' C28 C30 84.7(10)
C29' C28 C30 141.3(7)
C28 C29 H29A 109.5
C28 C29 H29B 109.5
H29A C29 H29B 109.5
C28 C29 H29C 109.5
H29A C29 H29C 109.5
H29B C29 H29C 109.5
C28 C30 H30A 109.5
C28 C30 H30B 109.5
H30A C30 H30B 109.5
C28 C30 H30C 109.5
H30A C30 H30C 109.5
H30B C30 H30C 109.5
C28 C31 H31A 109.5
C28 C31 H31B 109.5
H31A C31 H31B 109.5
C28 C31 H31C 109.5
H31A C31 H31C 109.5
H31B C31 H31C 109.5
C28 C29' H29D 109.5
C28 C29' H29E 109.5
H29D C29' H29E 109.5
C28 C29' H29F 109.5
H29D C29' H29F 109.5
H29E C29' H29F 109.5
C28 C30' H30D 109.5
C28 C30' H30E 109.5
H30D C30' H30E 109.5
C28 C30' H30F 109.5
H30D C30' H30F 109.5
H30E C30' H30F 109.5
C28 C31' H31D 109.5
C28 C31' H31E 109.4
H31D C31' H31E 109.5
C28 C31' H31F 109.5
H31D C31' H31F 109.5
H31E C31' H31F 109.5
C27 C32 C19 123.1(3)
C27 C32 H32 118.5
C19 C32 H32 118.5
C46 C33 C34 120.1(3)
C46 C33 P2 121.6(2)
C34 C33 P2 118.3(2)
O3 C34 C33 118.2(3)
O3 C34 C35 123.8(3)
C33 C34 C35 117.9(3)
O3 C34 Li4 60.8(2)
C33 C34 Li4 88.8(2)
C35 C34 Li4 116.9(3)
C40 C35 C34 117.8(3)
C40 C35 C36 119.3(3)
C34 C35 C36 122.9(3)
C37 C36 C39 109.5(4)
C37 C36 C35 114.4(3)
C39 C36 C35 113.1(3)
C37 C36 C38 107.1(4)
C39 C36 C38 105.4(4)
C35 C36 C38 106.7(3)
C36 C37 H37A 109.5
C36 C37 H37B 109.5
H37A C37 H37B 109.5
C36 C37 H37C 109.5
H37A C37 H37C 109.5
H37B C37 H37C 109.5
C36 C38 H38A 109.5
C36 C38 H38B 109.5
H38A C38 H38B 109.5
C36 C38 H38C 109.5
H38A C38 H38C 109.5
H38B C38 H38C 109.5
C36 C39 H39A 109.5
C36 C39 H39B 109.5
H39A C39 H39B 109.5
C36 C39 H39C 109.5
H39A C39 H39C 109.5
H39B C39 H39C 109.5
C35 C40 C41 124.8(3)
C35 C40 H40 117.6
C41 C40 H40 117.6
C46 C41 C40 116.1(3)
C46 C41 C42 123.0(3)
C40 C41 C42 120.9(3)
C43 C42 C44 109.2(3)
C43 C42 C41 108.7(3)
C44 C42 C41 111.0(3)
C43 C42 C45 107.4(3)
C44 C42 C45 108.6(3)
C41 C42 C45 111.8(3)
C42 C43 H43A 109.5
C42 C43 H43B 109.5
H43A C43 H43B 109.5
C42 C43 H43C 109.5
H43A C43 H43C 109.5
H43B C43 H43C 109.5
C42 C44 H44A 109.5
C42 C44 H44B 109.5
H44A C44 H44B 109.5
C42 C44 H44C 109.5
H44A C44 H44C 109.5
H44B C44 H44C 109.5
C42 C45 H45A 109.5
C42 C45 H45B 109.5
H45A C45 H45B 109.5
C42 C45 H45C 109.5
H45A C45 H45C 109.5
H45B C45 H45C 109.5
C41 C46 C33 122.3(3)
C41 C46 H46 118.8
C33 C46 H46 118.8
C50 C47 C48 110.1(3)
C50 C47 C49 108.8(3)
C48 C47 C49 107.6(3)
C50 C47 P2 106.2(3)
C48 C47 P2 120.5(3)
C49 C47 P2 102.9(3)
C47 C48 H48A 109.5
C47 C48 H48B 109.5
H48A C48 H48B 109.5
C47 C48 H48C 109.5
H48A C48 H48C 109.5
H48B C48 H48C 109.5
C47 C49 H49A 109.5
C47 C49 H49B 109.5
H49A C49 H49B 109.5
C47 C49 H49C 109.5
H49A C49 H49C 109.5
H49B C49 H49C 109.5
C47 C50 H50A 109.5
C47 C50 H50B 109.5
H50A C50 H50B 109.5
C47 C50 H50C 109.5
H50A C50 H50C 109.5
H50B C50 H50C 109.5
C64 C51 C52 120.2(3)
C64 C51 P2 127.4(3)
C52 C51 P2 112.4(2)
O4 C52 C53 122.4(3)
O4 C52 C51 119.0(3)
C53 C52 C51 118.5(3)
O4 C52 Li4 40.4(2)
C53 C52 Li4 122.0(3)
C51 C52 Li4 103.2(3)
C58 C53 C52 117.9(4)
C58 C53 C54 120.8(3)
C52 C53 C54 121.3(3)
C57 C54 C55 107.4(4)
C57 C54 C53 113.8(4)
C55 C54 C53 110.4(3)
C57 C54 C56 106.7(3)
C55 C54 C56 109.9(4)
C53 C54 C56 108.5(3)
C54 C55 H55A 109.5
C54 C55 H55B 109.5
H55A C55 H55B 109.5
C54 C55 H55C 109.5
H55A C55 H55C 109.5
H55B C55 H55C 109.5
C54 C56 H56A 109.5
C54 C56 H56B 109.5
H56A C56 H56B 109.5
C54 C56 H56C 109.5
H56A C56 H56C 109.5
H56B C56 H56C 109.5
C54 C57 H57A 109.5
C54 C57 H57B 109.5
H57A C57 H57B 109.5
C54 C57 H57C 109.5
H57A C57 H57C 109.5
H57B C57 H57C 109.5
C53 C58 C59 125.4(4)
C53 C58 H58 117.3
C59 C58 H58 117.3
C58 C59 C64 116.2(4)
C58 C59 C60 123.5(4)
C64 C59 C60 120.2(5)
C63 C60 C59 110.5(4)
C63 C60 C62 112.4(6)
C59 C60 C62 111.3(4)
C63 C60 C61 106.0(4)
C59 C60 C61 112.1(5)
C62 C60 C61 104.3(5)
C60 C61 H61A 109.5
C60 C61 H61B 109.5
H61A C61 H61B 109.5
C60 C61 H61C 109.5
H61A C61 H61C 109.5
H61B C61 H61C 109.5
C60 C62 H62A 109.5
C60 C62 H62B 109.5
H62A C62 H62B 109.5
C60 C62 H62C 109.5
H62A C62 H62C 109.5
H62B C62 H62C 109.5
C60 C63 H63A 109.5
C60 C63 H63B 109.5
H63A C63 H63B 109.5
C60 C63 H63C 109.5
H63A C63 H63C 109.5
H63B C63 H63C 109.5
C51 C64 C59 121.5(4)
C51 C64 H64 119.3
C59 C64 H64 119.3
O5 C65 H65A 109.5
O5 C65 H65B 109.5
H65A C65 H65B 109.5
O5 C65 H65C 109.5
H65A C65 H65C 109.5
H65B C65 H65C 109.5
O5 C66 C67 109.1(4)
O5 C66 H66A 109.9
C67 C66 H66A 109.9
O5 C66 H66B 109.9
C67 C66 H66B 109.9
H66A C66 H66B 108.3
O6 C67 C66 108.4(4)
O6 C67 H67A 110.0
C66 C67 H67A 110.0
O6 C67 H67B 110.0
C66 C67 H67B 110.0
H67A C67 H67B 108.4
O6 C68 H68A 109.5
O6 C68 H68B 109.5
H68A C68 H68B 109.5
O6 C68 H68C 109.5
H68A C68 H68C 109.5
H68B C68 H68C 109.5
O7 C69 H69A 109.5
O7 C69 H69B 109.5
H69A C69 H69B 109.5
O7 C69 H69C 109.5
H69A C69 H69C 109.5
H69B C69 H69C 109.5
O7 C70 C71 108.2(4)
O7 C70 H70A 110.1
C71 C70 H70A 110.1
O7 C70 H70B 110.0
C71 C70 H70B 110.0
H70A C70 H70B 108.4
O8 C71 C70 109.7(4)
O8 C71 H71A 109.7
C70 C71 H71A 109.7
O8 C71 H71B 109.7
C70 C71 H71B 109.7
H71A C71 H71B 108.2
O8 C72 H72A 109.5
O8 C72 H72B 109.5
H72A C72 H72B 109.5
O8 C72 H72C 109.5
H72A C72 H72C 109.5
H72B C72 H72C 109.5
O1 Li1 O6 126.9(3)
O1 Li1 O2 98.7(3)
O6 Li1 O2 110.0(3)
O1 Li1 O5 110.9(3)
O6 Li1 O5 79.9(3)
O2 Li1 O5 133.8(3)
O1 Li1 C20 109.4(3)
O6 Li1 C20 118.8(3)
O2 Li1 C20 32.39(13)
O5 Li1 C20 102.5(3)
O1 Li1 Li2 47.0(2)
O6 Li1 Li2 129.5(3)
O2 Li1 Li2 52.5(2)
O5 Li1 Li2 149.1(3)
C20 Li1 Li2 73.3(2)
O1 Li1 C2 27.72(13)
O6 Li1 C2 136.3(3)
O2 Li1 C2 109.6(3)
O5 Li1 C2 86.1(2)
C20 Li1 C2 104.6(2)
Li2 Li1 C2 66.2(2)
O1 Li1 Li3 91.1(3)
O6 Li1 Li3 94.8(3)
O2 Li1 Li3 27.11(15)
O5 Li1 Li3 155.9(3)
C20 Li1 Li3 59.34(18)
Li2 Li1 Li3 46.4(2)
C2 Li1 Li3 112.6(2)
O3 Li2 O1 137.6(4)
O3 Li2 O2 100.8(3)
O1 Li2 O2 96.1(3)
O3 Li2 P1 139.2(3)
O1 Li2 P1 81.3(2)
O2 Li2 P1 82.0(2)
O3 Li2 Li3 54.2(2)
O1 Li2 Li3 127.3(3)
O2 Li2 Li3 46.72(19)
P1 Li2 Li3 118.3(3)
O3 Li2 Li1 128.5(3)
O1 Li2 Li1 46.4(2)
O2 Li2 Li1 50.4(2)
P1 Li2 Li1 84.6(2)
Li3 Li2 Li1 84.9(3)
O2 Li3 O4 139.3(4)
O2 Li3 O3 101.8(3)
O4 Li3 O3 97.8(3)
O2 Li3 P2 138.9(3)
O4 Li3 P2 78.7(2)
O3 Li3 P2 82.2(2)
O2 Li3 Li2 55.6(2)
O4 Li3 Li2 130.3(3)
O3 Li3 Li2 46.31(19)
P2 Li3 Li2 118.1(3)
O2 Li3 Li4 132.7(3)
O4 Li3 Li4 46.13(19)
O3 Li3 Li4 52.3(2)
P2 Li3 Li4 82.0(2)
Li2 Li3 Li4 87.8(3)
O2 Li3 Li1 30.08(17)
O4 Li3 Li1 116.1(3)
O3 Li3 Li1 89.9(2)
P2 Li3 Li1 164.2(3)
Li2 Li3 Li1 48.7(2)
Li4 Li3 Li1 103.9(3)
O4 Li4 O7 130.2(4)
O4 Li4 O8 110.9(3)
O7 Li4 O8 80.2(3)
O4 Li4 O3 96.3(3)
O7 Li4 O3 104.3(3)
O8 Li4 O3 140.2(4)
O4 Li4 C34 109.3(3)
O7 Li4 C34 112.6(3)
O8 Li4 C34 108.0(3)
O3 Li4 C34 33.19(13)
O4 Li4 Li3 47.2(2)
O7 Li4 Li3 126.2(4)
O8 Li4 Li3 152.2(4)
O3 Li4 Li3 49.75(19)
C34 Li4 Li3 72.4(2)
O4 Li4 C52 26.53(13)
O7 Li4 C52 141.6(3)
O8 Li4 C52 88.1(2)
O3 Li4 C52 108.0(3)
C34 Li4 C52 105.8(3)
Li3 Li4 C52 65.9(2)
C2 O1 Li1 111.1(3)
C2 O1 Li2 124.8(3)
Li1 O1 Li2 86.6(3)
C20 O2 Li3 143.9(3)
C20 O2 Li1 92.5(2)
Li3 O2 Li1 122.8(3)
C20 O2 Li2 121.9(2)
Li3 O2 Li2 77.7(2)
Li1 O2 Li2 77.0(2)
C34 O3 Li2 145.0(3)
C34 O3 Li3 122.7(3)
Li2 O3 Li3 79.5(3)
C34 O3 Li4 86.0(3)
Li2 O3 Li4 127.4(3)
Li3 O3 Li4 77.9(2)
C52 O4 Li4 113.1(3)
C52 O4 Li3 125.3(3)
Li4 O4 Li3 86.6(3)
C66 O5 C65 112.6(3)
C66 O5 Li1 107.3(3)
C65 O5 Li1 129.8(3)
C67 O6 C68 113.6(3)
C67 O6 Li1 114.1(3)
C68 O6 Li1 131.1(3)
C70 O7 C69 114.0(4)
C70 O7 Li4 113.0(3)
C69 O7 Li4 129.9(3)
C71 O8 C72 115.0(4)
C71 O8 Li4 108.9(3)
C72 O8 Li4 131.0(3)
C1 P1 C19 102.36(14)
C1 P1 C15 110.28(16)
C19 P1 C15 108.39(15)
C1 P1 Li2 96.48(18)
C19 P1 Li2 97.33(18)
C15 P1 Li2 137.1(2)
C51 P2 C33 102.13(14)
C51 P2 C47 110.14(17)
C33 P2 C47 106.93(16)
C51 P2 Li3 97.96(19)
C33 P2 Li3 95.16(17)
C47 P2 Li3 138.96(18)

loop_
_geom_bond_atom_site_label_1
_geom_bond_atom_site_label_2
_geom_bond_distance
C1 C14 1.397(4)
C1 C2 1.423(4)
C1 P1 1.823(3)
C2 O1 1.338(3)
C2 C3 1.411(4)
C2 Li1 2.684(7)
C3 C8 1.408(4)
C3 C4 1.541(4)
C4 C5 1.522(4)
C4 C7 1.523(5)
C4 C6 1.559(5)
C5 H5A 0.9800
C5 H5B 0.9800
C5 H5C 0.9800
C6 H6A 0.9800
C6 H6B 0.9800
C6 H6C 0.9800
C7 H7A 0.9800
C7 H7B 0.9800
C7 H7C 0.9800
C8 C9 1.371(4)
C8 H8 0.9500
C9 C14 1.385(5)
C9 C10 1.550(5)
C10 C13 1.506(5)
C10 C11 1.527(5)
C10 C12 1.536(6)
C11 H11A 0.9800
C11 H11B 0.9800
C11 H11C 0.9800
C12 H12A 0.9800
C12 H12B 0.9800
C12 H12C 0.9800
C13 H13A 0.9800
C13 H13B 0.9800
C13 H13C 0.9800
C14 H14 0.9500
C15 C18 1.534(5)
C15 C17 1.538(5)
C15 C16 1.537(5)
C15 P1 1.876(4)
C16 H16A 0.9800
C16 H16B 0.9800
C16 H16C 0.9800
C17 H17A 0.9800
C17 H17B 0.9800
C17 H17C 0.9800
C18 H18A 0.9800
C18 H18B 0.9800
C18 H18C 0.9800
C19 C32 1.391(4)
C19 C20 1.420(4)
C19 P1 1.836(3)
C20 O2 1.347(3)
C20 C21 1.433(4)
C20 Li1 2.513(7)
C21 C26 1.396(4)
C21 C22 1.540(4)
C22 C25 1.531(5)
C22 C23 1.538(5)
C22 C24 1.549(4)
C23 H23A 0.9800
C23 H23B 0.9800
C23 H23C 0.9800
C24 H24A 0.9800
C24 H24B 0.9800
C24 H24C 0.9800
C25 H25A 0.9800
C25 H25B 0.9800
C25 H25C 0.9800
C26 C27 1.402(4)
C26 H26 0.9500
C27 C32 1.379(4)
C27 C28 1.549(5)
C28 C30' 1.486(16)
C28 C31 1.50(3)
C28 C29 1.530(12)
C28 C31' 1.52(2)
C28 C29' 1.602(13)
C28 C30 1.584(16)
C29 H29A 0.9800
C29 H29B 0.9800
C29 H29C 0.9800
C30 H30A 0.9800
C30 H30B 0.9800
C30 H30C 0.9800
C31 H31A 0.9800
C31 H31B 0.9800
C31 H31C 0.9800
C29' H29D 0.9800
C29' H29E 0.9800
C29' H29F 0.9800
C30' H30D 0.9800
C30' H30E 0.9800
C30' H30F 0.9800
C31' H31D 0.9800
C31' H31E 0.9800
C31' H31F 0.9800
C32 H32 0.9500
C33 C46 1.403(4)
C33 C34 1.417(4)
C33 P2 1.832(3)
C34 O3 1.349(4)
C34 C35 1.424(4)
C34 Li4 2.459(8)
C35 C40 1.391(4)
C35 C36 1.537(5)
C36 C37 1.471(5)
C36 C39 1.522(5)
C36 C38 1.548(6)
C37 H37A 0.9800
C37 H37B 0.9800
C37 H37C 0.9800
C38 H38A 0.9800
C38 H38B 0.9800
C38 H38C 0.9800
C39 H39A 0.9800
C39 H39B 0.9800
C39 H39C 0.9800
C40 C41 1.397(4)
C40 H40 0.9500
C41 C46 1.377(4)
C41 C42 1.533(4)
C42 C43 1.521(5)
C42 C44 1.522(5)
C42 C45 1.534(5)
C43 H43A 0.9800
C43 H43B 0.9800
C43 H43C 0.9800
C44 H44A 0.9800
C44 H44B 0.9800
C44 H44C 0.9800
C45 H45A 0.9800
C45 H45B 0.9800
C45 H45C 0.9800
C46 H46 0.9500
C47 C50 1.524(5)
C47 C48 1.531(5)
C47 C49 1.557(5)
C47 P2 1.886(4)
C48 H48A 0.9800
C48 H48B 0.9800
C48 H48C 0.9800
C49 H49A 0.9800
C49 H49B 0.9800
C49 H49C 0.9800
C50 H50A 0.9800
C50 H50B 0.9800
C50 H50C 0.9800
C51 C64 1.401(5)
C51 C52 1.425(5)
C51 P2 1.814(3)
C52 O4 1.324(4)
C52 C53 1.426(4)
C52 Li4 2.727(7)
C53 C58 1.380(5)
C53 C54 1.537(6)
C54 C57 1.531(5)
C54 C55 1.536(6)
C54 C56 1.541(5)
C55 H55A 0.9800
C55 H55B 0.9800
C55 H55C 0.9800
C56 H56A 0.9800
C56 H56B 0.9800
C56 H56C 0.9800
C57 H57A 0.9800
C57 H57B 0.9800
C57 H57C 0.9800
C58 C59 1.388(6)
C58 H58 0.9500
C59 C64 1.408(5)
C59 C60 1.504(6)
C60 C63 1.489(7)
C60 C62 1.522(8)
C60 C61 1.557(7)
C61 H61A 0.9800
C61 H61B 0.9800
C61 H61C 0.9800
C62 H62A 0.9800
C62 H62B 0.9800
C62 H62C 0.9800
C63 H63A 0.9800
C63 H63B 0.9800
C63 H63C 0.9800
C64 H64 0.9500
C65 O5 1.410(5)
C65 H65A 0.9800
C65 H65B 0.9800
C65 H65C 0.9800
C66 O5 1.389(4)
C66 C67 1.490(6)
C66 H66A 0.9900
C66 H66B 0.9900
C67 O6 1.409(4)
C67 H67A 0.9900
C67 H67B 0.9900
C68 O6 1.426(5)
C68 H68A 0.9800
C68 H68B 0.9800
C68 H68C 0.9800
C69 O7 1.427(5)
C69 H69A 0.9800
C69 H69B 0.9800
C69 H69C 0.9800
C70 O7 1.425(5)
C70 C71 1.445(7)
C70 H70A 0.9900
C70 H70B 0.9900
C71 O8 1.402(5)
C71 H71A 0.9900
C71 H71B 0.9900
C72 O8 1.429(5)
C72 H72A 0.9800
C72 H72B 0.9800
C72 H72C 0.9800
Li1 O1 1.893(6)
Li1 O6 2.006(7)
Li1 O2 2.063(7)
Li1 O5 2.078(7)
Li1 Li2 2.608(9)
Li1 Li3 3.458(9)
Li2 O3 1.850(6)
Li2 O1 1.909(7)
Li2 O2 2.124(7)
Li2 P1 2.420(6)
Li2 Li3 2.516(8)
Li3 O2 1.875(6)
Li3 O4 1.955(6)
Li3 O3 2.075(6)
Li3 P2 2.440(6)
Li3 Li4 2.658(8)
Li4 O4 1.920(7)
Li4 O7 2.011(7)
Li4 O8 2.027(7)
Li4 O3 2.151(7)
